data_7119403
loop_
_publ_author_name
'Hickey, Anne K.'
'Lutz, Sean A.'
'Chen, Chun-Hsing'
'Smith, Jeremy M.'

_publ_section_title
;
 Two-state reactivity in C-H activation by a four-coordinate iron(0)
 complex.
;
_journal_issue 7
_journal_name_full 'Chemical communications (Cambridge, England)'
_journal_page_first 1245
_journal_page_last 1248
_journal_paper_doi 10.1039/c6cc09244f
_journal_volume 53
_journal_year 2017
_chemical_formula_moiety 'C54 H84 B Fe K N6 O10'
_chemical_formula_sum 'C54 H84 B Fe K N6 O10'
_chemical_formula_weight 1083.03
_chemical_name_systematic
; 
 ? 
;
_chemical_properties_physical ', Air-sensitive,Moisture-sensitive,Hygroscopic,Heat-sensitive'
_space_group_IT_number 14
_symmetry_cell_setting monoclinic
_symmetry_space_group_name_Hall '-P 2yn'
_symmetry_space_group_name_H-M 'P 1 21/n 1'
_atom_sites_solution_hydrogens geom
_atom_sites_solution_primary direct
_atom_sites_solution_secondary difmap
_audit_creation_method SHELXL-97
_audit_update_record
;
2016-11-15 deposited with the CCDC.
2017-01-09 downloaded from the CCDC.
;
_cell_angle_alpha 90.00
_cell_angle_beta 95.4151(15)
_cell_angle_gamma 90.00
_cell_formula_units_Z 4
_cell_length_a 12.8202(4)
_cell_length_b 14.9253(4)
_cell_length_c 30.2522(8)
_cell_measurement_reflns_used 9933
_cell_measurement_temperature 150(2)
_cell_measurement_theta_max 27.05
_cell_measurement_theta_min 2.16
_cell_volume 5762.8(3)
_computing_cell_refinement 'APEX II v2010.11.3 (Bruker, 2013)'
_computing_data_collection 'APEX II v2010.11.3 (Bruker, 2013)'
_computing_data_reduction 'APEX II v2010.11.3 (Bruker, 2013)'
_computing_molecular_graphics 'SHELXTL (Bruker, 2013)'
_computing_publication_material 'SHELXTL (Bruker, 2013)'
_computing_structure_refinement 'SHELXTL (Bruker, 2012)'
_computing_structure_solution 'SHELXTL (Bruker, 2013)'
_diffrn_ambient_temperature 150(2)
_diffrn_detector 'CCD area detector'
_diffrn_detector_area_resol_mean 83.33
_diffrn_detector_type 'Bruker APEXII'
_diffrn_measured_fraction_theta_full 0.991
_diffrn_measured_fraction_theta_max 0.991
_diffrn_measurement_details '0.50 degree frames measured for 30 seconds each'
_diffrn_measurement_device 'APEX Kappa Duo'
_diffrn_measurement_device_type Kappa
_diffrn_measurement_method 'omega and phi scans'
_diffrn_radiation_monochromator graphite
_diffrn_radiation_source 'fine-focus sealed tube'
_diffrn_radiation_type MoK\a
_diffrn_radiation_wavelength 0.71073
_diffrn_reflns_av_R_equivalents 0.0398
_diffrn_reflns_av_sigmaI/netI 0.0498
_diffrn_reflns_limit_h_max 16
_diffrn_reflns_limit_h_min -16
_diffrn_reflns_limit_k_max 19
_diffrn_reflns_limit_k_min -17
_diffrn_reflns_limit_l_max 39
_diffrn_reflns_limit_l_min -37
_diffrn_reflns_number 49153
_diffrn_reflns_theta_full 27.55
_diffrn_reflns_theta_max 27.55
_diffrn_reflns_theta_min 1.35
_exptl_absorpt_coefficient_mu 0.393
_exptl_absorpt_correction_T_max 0.9543
_exptl_absorpt_correction_T_min 0.8845
_exptl_absorpt_correction_type multi-scan
_exptl_absorpt_process_details 'SADABS, G. Sheldrick; 2014'
_exptl_crystal_colour 'green, blue'
_exptl_crystal_density_diffrn 1.248
_exptl_crystal_density_method 'not measured'
_exptl_crystal_description block
_exptl_crystal_F_000 2320
_exptl_crystal_size_max 0.32
_exptl_crystal_size_mid 0.15
_exptl_crystal_size_min 0.12
_refine_diff_density_max 1.336
_refine_diff_density_min -1.036
_refine_diff_density_rms 0.065
_refine_ls_extinction_method none
_refine_ls_goodness_of_fit_ref 1.052
_refine_ls_hydrogen_treatment mixed
_refine_ls_matrix_type full
_refine_ls_number_parameters 699
_refine_ls_number_reflns 13204
_refine_ls_number_restraints 187
_refine_ls_restrained_S_all 1.059
_refine_ls_R_factor_all 0.0953
_refine_ls_R_factor_gt 0.0603
_refine_ls_shift/su_max 0.001
_refine_ls_shift/su_mean 0.000
_refine_ls_structure_factor_coef Fsqd
_refine_ls_weighting_details 'calc w=1/[\s^2^(Fo^2^)+(0.0728P)^2^+5.0780P] where P=(Fo^2^+2Fc^2^)/3'
_refine_ls_weighting_scheme calc
_refine_ls_wR_factor_gt 0.1481
_refine_ls_wR_factor_ref 0.1654
_reflns_number_gt 9046
_reflns_number_total 13204
_reflns_threshold_expression >2sigma(I)
_cod_data_source_file c6cc09244f8.cif
_cod_data_source_block 15068
_cod_depositor_comments 'Adding full bibliography for 7119403.cif.'
_cod_original_sg_symbol_H-M P2(1)/n
_cod_database_code 7119403

loop_
_symmetry_equiv_pos_as_xyz
'x, y, z'
'-x+1/2, y+1/2, -z+1/2'
'-x, -y, -z'
'x-1/2, -y-1/2, z-1/2'

loop_
_atom_site_label
_atom_site_type_symbol
_atom_site_fract_x
_atom_site_fract_y
_atom_site_fract_z
_atom_site_U_iso_or_equiv
_atom_site_adp_type
_atom_site_occupancy
_atom_site_symmetry_multiplicity
_atom_site_calc_flag
_atom_site_refinement_flags
_atom_site_disorder_assembly
_atom_site_disorder_group
Fe1 Fe 0.16312(3) 0.69681(3) 0.668549(14) 0.03313(13) Uani 1 1 d . . .
H1FE H 0.069(3) 0.640(3) 0.6872(13) 0.027(11) Uiso 0.660(3) 1 d P . .
O1 O 0.3284(2) 0.8123(2) 0.64367(10) 0.0872(11) Uani 1 1 d . . .
O2 O 0.0388(2) 0.84518(17) 0.69406(10) 0.0707(8) Uani 1 1 d . . .
N1 N 0.27180(16) 0.52039(14) 0.66276(7) 0.0260(5) Uani 1 1 d . . .
N2 N 0.26490(17) 0.56363(16) 0.73049(7) 0.0306(5) Uani 1 1 d . . .
N3 N 0.16550(16) 0.57039(14) 0.59218(7) 0.0231(4) Uani 1 1 d . . .
N4 N 0.03165(16) 0.65777(14) 0.57698(7) 0.0240(4) Uani 1 1 d . . .
B1 B 0.2709(2) 0.5246(2) 0.61103(10) 0.0251(6) Uani 1 1 d . A .
C1 C 0.23884(19) 0.58779(17) 0.68756(8) 0.0249(5) Uani 1 1 d . A .
C2 C 0.3188(2) 0.4549(2) 0.69061(9) 0.0365(7) Uani 1 1 d . A .
H2 H 0.3491 0.4007 0.6814 0.044 Uiso 1 1 calc R . .
C3 C 0.3140(2) 0.4810(2) 0.73259(10) 0.0395(7) Uani 1 1 d . A .
H3 H 0.3392 0.4492 0.7586 0.047 Uiso 1 1 calc R . .
C4 C 0.2406(10) 0.6036(8) 0.7751(4) 0.0302(12) Uani 0.340(3) 1 d PD A 1
C5 C 0.2807(6) 0.5454(6) 0.8147(3) 0.0329(8) Uani 0.340(3) 1 d PD A 1
H5A H 0.3562 0.5357 0.8143 0.049 Uiso 0.340(3) 1 calc PR A 1
H5B H 0.2444 0.4875 0.8128 0.049 Uiso 0.340(3) 1 calc PR A 1
H5C H 0.2670 0.5755 0.8423 0.049 Uiso 0.340(3) 1 calc PR A 1
C6 C 0.2988(7) 0.6917(6) 0.7767(3) 0.0418(10) Uani 0.340(3) 1 d PD A 1
H6A H 0.3745 0.6803 0.7794 0.063 Uiso 0.340(3) 1 calc PR A 1
H6B H 0.2806 0.7266 0.8023 0.063 Uiso 0.340(3) 1 calc PR A 1
H6C H 0.2792 0.7253 0.7493 0.063 Uiso 0.340(3) 1 calc PR A 1
C7 C 0.1230(12) 0.6159(11) 0.7750(6) 0.0360(14) Uani 0.340(3) 1 d PD A 1
H7A H 0.1079 0.6492 0.8016 0.054 Uiso 0.340(3) 1 calc PR A 1
H7B H 0.0890 0.5571 0.7750 0.054 Uiso 0.340(3) 1 calc PR A 1
H7C H 0.0963 0.6493 0.7485 0.054 Uiso 0.340(3) 1 calc PR A 1
C4E C 0.2364(5) 0.6294(4) 0.76334(18) 0.0302(12) Uani 0.660(3) 1 d P A 2
C5D C 0.2123(3) 0.7176(3) 0.73831(14) 0.0329(8) Uani 0.660(3) 1 d P A 2
H5D1 H 0.2756 0.7558 0.7411 0.039 Uiso 0.660(3) 1 calc PR A 2
H5D2 H 0.1562 0.7497 0.7522 0.039 Uiso 0.660(3) 1 calc PR A 2
C6D C 0.3267(4) 0.6399(3) 0.79956(15) 0.0418(10) Uani 0.660(3) 1 d P A 2
H6D1 H 0.3093 0.6866 0.8204 0.063 Uiso 0.660(3) 1 calc PR A 2
H6D2 H 0.3904 0.6569 0.7861 0.063 Uiso 0.660(3) 1 calc PR A 2
H6D3 H 0.3383 0.5830 0.8154 0.063 Uiso 0.660(3) 1 calc PR A 2
C7D C 0.1413(6) 0.5923(5) 0.7843(3) 0.0360(14) Uani 0.660(3) 1 d P A 2
H7D1 H 0.0827 0.5853 0.7613 0.054 Uiso 0.660(3) 1 calc PR A 2
H7D2 H 0.1214 0.6339 0.8071 0.054 Uiso 0.660(3) 1 calc PR A 2
H7D3 H 0.1590 0.5340 0.7979 0.054 Uiso 0.660(3) 1 calc PR A 2
C8 C 0.11386(19) 0.64094(16) 0.60884(8) 0.0237(5) Uani 1 1 d . A .
C9 C 0.1174(2) 0.54634(18) 0.55109(8) 0.0276(6) Uani 1 1 d . A .
H9 H 0.1394 0.4996 0.5328 0.033 Uiso 1 1 calc R . .
C10 C 0.0354(2) 0.59949(17) 0.54149(8) 0.0271(6) Uani 1 1 d . A .
H10 H -0.0117 0.5979 0.5153 0.032 Uiso 1 1 calc R . .
C11 C -0.0516(2) 0.72756(18) 0.57869(10) 0.0325(6) Uani 1 1 d . A .
C12 C -0.0018(3) 0.8195(2) 0.57789(11) 0.0458(8) Uani 1 1 d . . .
H12A H 0.0518 0.8253 0.6030 0.069 Uiso 1 1 calc R A .
H12B H -0.0556 0.8655 0.5800 0.069 Uiso 1 1 calc R . .
H12C H 0.0306 0.8271 0.5501 0.069 Uiso 1 1 calc R . .
C13 C -0.1139(2) 0.7107(2) 0.61797(11) 0.0404(7) Uani 1 1 d . . .
H13A H -0.0659 0.7048 0.6450 0.061 Uiso 1 1 calc R A .
H13B H -0.1545 0.6554 0.6131 0.061 Uiso 1 1 calc R . .
H13C H -0.1617 0.7610 0.6213 0.061 Uiso 1 1 calc R . .
C14 C -0.1298(3) 0.7202(2) 0.53658(11) 0.0501(9) Uani 1 1 d . . .
H14A H -0.0928 0.7309 0.5102 0.075 Uiso 1 1 calc R A .
H14B H -0.1854 0.7649 0.5380 0.075 Uiso 1 1 calc R . .
H14C H -0.1607 0.6601 0.5350 0.075 Uiso 1 1 calc R . .
C15 C 0.3706(2) 0.58172(18) 0.59696(8) 0.0278(6) Uani 1 1 d . . .
C16 C 0.3626(2) 0.6483(2) 0.56489(10) 0.0421(7) Uani 1 1 d . A .
H16 H 0.2950 0.6657 0.5522 0.051 Uiso 1 1 calc R . .
C17 C 0.4505(3) 0.6908(3) 0.55071(12) 0.0562(10) Uani 1 1 d . . .
H17 H 0.4425 0.7362 0.5286 0.067 Uiso 1 1 calc R A .
C18 C 0.5492(3) 0.6664(3) 0.56890(11) 0.0526(9) Uani 1 1 d . A .
H18 H 0.6095 0.6946 0.5593 0.063 Uiso 1 1 calc R . .
C19 C 0.5596(2) 0.6011(2) 0.60107(11) 0.0427(8) Uani 1 1 d . . .
H19 H 0.6273 0.5842 0.6138 0.051 Uiso 1 1 calc R A .
C20 C 0.4720(2) 0.5600(2) 0.61496(10) 0.0349(6) Uani 1 1 d . A .
H20 H 0.4808 0.5155 0.6375 0.042 Uiso 1 1 calc R . .
C21 C 0.27369(19) 0.42232(17) 0.59175(8) 0.0258(5) Uani 1 1 d . . .
C22 C 0.2113(2) 0.35457(19) 0.60709(9) 0.0347(6) Uani 1 1 d . A .
H22 H 0.1639 0.3691 0.6283 0.042 Uiso 1 1 calc R . .
C23 C 0.2160(3) 0.2665(2) 0.59240(11) 0.0414(7) Uani 1 1 d . . .
H23 H 0.1728 0.2220 0.6038 0.050 Uiso 1 1 calc R A .
C24 C 0.2836(2) 0.2438(2) 0.56121(11) 0.0434(8) Uani 1 1 d . A .
H24 H 0.2882 0.1836 0.5515 0.052 Uiso 1 1 calc R . .
C25 C 0.3439(2) 0.3090(2) 0.54449(10) 0.0399(7) Uani 1 1 d . . .
H25 H 0.3897 0.2941 0.5227 0.048 Uiso 1 1 calc R A .
C26 C 0.3383(2) 0.39694(19) 0.55933(9) 0.0310(6) Uani 1 1 d . A .
H26 H 0.3800 0.4413 0.5469 0.037 Uiso 1 1 calc R . .
C27 C 0.2645(3) 0.7633(3) 0.65239(10) 0.0477(8) Uani 1 1 d . A .
C28 C 0.0867(3) 0.7846(2) 0.68173(12) 0.0462(8) Uani 1 1 d . A .
K1 K 0.67751(4) 0.75054(4) 0.829380(19) 0.02779(14) Uani 1 1 d . . .
O3 O 0.86735(15) 0.73002(14) 0.79021(7) 0.0380(5) Uani 1 1 d . . .
O4 O 0.86372(15) 0.83130(14) 0.86952(7) 0.0369(5) Uani 1 1 d . . .
O5 O 0.54052(15) 0.89261(12) 0.84293(6) 0.0335(4) Uani 1 1 d . . .
O6 O 0.55743(16) 0.82576(14) 0.75691(7) 0.0402(5) Uani 1 1 d . . .
O7 O 0.59897(18) 0.57644(13) 0.81581(7) 0.0439(5) Uani 1 1 d . . .
O8 O 0.62805(16) 0.64769(13) 0.90337(6) 0.0359(5) Uani 1 1 d . . .
N5 N 0.67536(19) 0.66393(16) 0.73938(8) 0.0349(5) Uani 1 1 d . . .
N6 N 0.68146(17) 0.83745(15) 0.92069(7) 0.0299(5) Uani 1 1 d . . .
C29 C 0.7834(2) 0.6419(2) 0.73143(10) 0.0413(7) Uani 1 1 d . . .
H29A H 0.7855 0.6272 0.6996 0.050 Uiso 1 1 calc R . .
H29B H 0.8054 0.5879 0.7488 0.050 Uiso 1 1 calc R . .
C30 C 0.8610(2) 0.7163(2) 0.74352(10) 0.0432(7) Uani 1 1 d . . .
H30A H 0.9307 0.6998 0.7345 0.052 Uiso 1 1 calc R . .
H30B H 0.8378 0.7721 0.7279 0.052 Uiso 1 1 calc R . .
C31 C 0.9434(2) 0.7962(2) 0.80428(11) 0.0432(8) Uani 1 1 d . . .
H31A H 0.9198 0.8557 0.7927 0.052 Uiso 1 1 calc R . .
H31B H 1.0109 0.7819 0.7925 0.052 Uiso 1 1 calc R . .
C32 C 0.9573(2) 0.7982(2) 0.85367(11) 0.0422(7) Uani 1 1 d . . .
H32A H 0.9723 0.7372 0.8654 0.051 Uiso 1 1 calc R . .
H32B H 1.0170 0.8375 0.8639 0.051 Uiso 1 1 calc R . .
C33 C 0.8745(2) 0.8404(2) 0.91655(10) 0.0418(7) Uani 1 1 d . . .
H33A H 0.9383 0.8753 0.9261 0.050 Uiso 1 1 calc R . .
H33B H 0.8811 0.7805 0.9306 0.050 Uiso 1 1 calc R . .
C34 C 0.7796(2) 0.8876(2) 0.93044(10) 0.0391(7) Uani 1 1 d . . .
H34A H 0.7900 0.8993 0.9628 0.047 Uiso 1 1 calc R . .
H34B H 0.7728 0.9462 0.9152 0.047 Uiso 1 1 calc R . .
C35 C 0.5924(2) 0.8995(2) 0.92050(10) 0.0370(7) Uani 1 1 d . . .
H35A H 0.6057 0.9420 0.9455 0.044 Uiso 1 1 calc R . .
H35B H 0.5286 0.8650 0.9254 0.044 Uiso 1 1 calc R . .
C36 C 0.5726(2) 0.95178(18) 0.87814(10) 0.0367(7) Uani 1 1 d . . .
H36A H 0.5175 0.9972 0.8812 0.044 Uiso 1 1 calc R . .
H36B H 0.6374 0.9834 0.8717 0.044 Uiso 1 1 calc R . .
C37 C 0.5038(3) 0.9407(2) 0.80381(10) 0.0405(7) Uani 1 1 d . . .
H37A H 0.5607 0.9788 0.7941 0.049 Uiso 1 1 calc R . .
H37B H 0.4447 0.9800 0.8100 0.049 Uiso 1 1 calc R . .
C38 C 0.4690(3) 0.8761(2) 0.76827(11) 0.0464(8) Uani 1 1 d . . .
H38A H 0.4156 0.8352 0.7787 0.056 Uiso 1 1 calc R . .
H38B H 0.4371 0.9086 0.7418 0.056 Uiso 1 1 calc R . .
C39 C 0.5331(3) 0.7735(2) 0.71824(11) 0.0463(8) Uani 1 1 d . . .
H39A H 0.5042 0.8123 0.6935 0.056 Uiso 1 1 calc R . .
H39B H 0.4798 0.7280 0.7238 0.056 Uiso 1 1 calc R . .
C40 C 0.6311(3) 0.7284(2) 0.70613(10) 0.0415(7) Uani 1 1 d . . .
H40A H 0.6154 0.6969 0.6775 0.050 Uiso 1 1 calc R . .
H40B H 0.6843 0.7749 0.7018 0.050 Uiso 1 1 calc R . .
C41 C 0.6117(3) 0.5817(2) 0.73787(10) 0.0466(8) Uani 1 1 d . . .
H41A H 0.6284 0.5452 0.7121 0.056 Uiso 1 1 calc R . .
H41B H 0.5368 0.5983 0.7332 0.056 Uiso 1 1 calc R . .
C42 C 0.6290(3) 0.5258(2) 0.77920(11) 0.0526(9) Uani 1 1 d . . .
H42A H 0.5867 0.4703 0.7758 0.063 Uiso 1 1 calc R . .
H42B H 0.7037 0.5087 0.7845 0.063 Uiso 1 1 calc R . .
C43 C 0.5991(3) 0.5232(2) 0.85471(11) 0.0547(10) Uani 1 1 d . . .
H43A H 0.6714 0.5031 0.8642 0.066 Uiso 1 1 calc R . .
H43B H 0.5550 0.4694 0.8484 0.066 Uiso 1 1 calc R . .
C44 C 0.5579(3) 0.5761(2) 0.89064(11) 0.0486(8) Uani 1 1 d . . .
H44A H 0.4882 0.6006 0.8802 0.058 Uiso 1 1 calc R . .
H44B H 0.5500 0.5370 0.9165 0.058 Uiso 1 1 calc R . .
C45 C 0.5938(2) 0.6962(2) 0.93981(9) 0.0369(7) Uani 1 1 d . . .
H45A H 0.5853 0.6548 0.9648 0.044 Uiso 1 1 calc R . .
H45B H 0.5252 0.7246 0.9310 0.044 Uiso 1 1 calc R . .
C46 C 0.6737(2) 0.76699(19) 0.95407(9) 0.0337(6) Uani 1 1 d . . .
H46A H 0.6550 0.7947 0.9820 0.040 Uiso 1 1 calc R . .
H46B H 0.7431 0.7382 0.9603 0.040 Uiso 1 1 calc R . .
O1S O 0.3484(6) 1.0617(5) 0.3490(2) 0.114(2) Uani 0.645(7) 1 d PDU B 1
C1S C 0.4153(11) 0.9727(8) 0.3546(4) 0.139(3) Uani 0.645(7) 1 d PDU B 1
H1S1 H 0.3748 0.9214 0.3412 0.167 Uiso 0.645(7) 1 calc PR B 1
H1S2 H 0.4805 0.9788 0.3397 0.167 Uiso 0.645(7) 1 calc PR B 1
C2S C 0.4391(17) 0.9590(9) 0.4000(5) 0.179(4) Uani 0.645(7) 1 d PDU B 1
H2S1 H 0.5059 0.9260 0.4060 0.215 Uiso 0.645(7) 1 calc PR B 1
H2S2 H 0.3827 0.9252 0.4128 0.215 Uiso 0.645(7) 1 calc PR B 1
C3S C 0.4482(12) 1.0538(9) 0.4189(4) 0.157(4) Uani 0.645(7) 1 d PDU B 1
H3S1 H 0.4268 1.0553 0.4495 0.189 Uiso 0.645(7) 1 calc PR B 1
H3S2 H 0.5211 1.0759 0.4194 0.189 Uiso 0.645(7) 1 calc PR B 1
C4S C 0.3811(19) 1.1061(10) 0.3906(4) 0.143(3) Uani 0.645(7) 1 d PDU B 1
H4S1 H 0.4169 1.1628 0.3843 0.171 Uiso 0.645(7) 1 calc PR B 1
H4S2 H 0.3183 1.1212 0.4058 0.171 Uiso 0.645(7) 1 calc PR B 1
O1D O 0.4094(13) 1.0313(10) 0.3454(4) 0.114(2) Uani 0.355(7) 1 d PDU B 2
C1D C 0.4943(16) 0.9923(14) 0.3769(7) 0.139(3) Uani 0.355(7) 1 d PDU B 2
H1D1 H 0.5180 0.9344 0.3653 0.167 Uiso 0.355(7) 1 calc PR B 2
H1D2 H 0.5551 1.0335 0.3803 0.167 Uiso 0.355(7) 1 calc PR B 2
C2D C 0.454(3) 0.9788(18) 0.4192(7) 0.179(4) Uani 0.355(7) 1 d PDU B 2
H2D1 H 0.5108 0.9781 0.4437 0.215 Uiso 0.355(7) 1 calc PR B 2
H2D2 H 0.4137 0.9221 0.4197 0.215 Uiso 0.355(7) 1 calc PR B 2
C3D C 0.382(2) 1.0599(18) 0.4226(7) 0.157(4) Uani 0.355(7) 1 d PDU B 2
H3D1 H 0.3102 1.0415 0.4274 0.189 Uiso 0.355(7) 1 calc PR B 2
H3D2 H 0.4096 1.1005 0.4469 0.189 Uiso 0.355(7) 1 calc PR B 2
C4D C 0.387(4) 1.1005(17) 0.3808(7) 0.143(3) Uani 0.355(7) 1 d PDU B 2
H4D1 H 0.4420 1.1469 0.3828 0.171 Uiso 0.355(7) 1 calc PR B 2
H4D2 H 0.3189 1.1303 0.3718 0.171 Uiso 0.355(7) 1 calc PR B 2
O2S O 0.1460(4) 1.0245(3) 0.5319(2) 0.1540(19) Uani 1 1 d . C 2
C5S C 0.2086(5) 1.0160(4) 0.49571(17) 0.0899(15) Uani 1 1 d . C 2
H5S1 H 0.1643 0.9985 0.4685 0.108 Uiso 1 1 calc R C 2
H5S2 H 0.2426 1.0739 0.4901 0.108 Uiso 1 1 calc R C 2
C6S C 0.2857(5) 0.9495(5) 0.5067(2) 0.120(2) Uani 1 1 d . C 2
H6S1 H 0.2817 0.9025 0.4835 0.144 Uiso 1 1 calc R C 2
H6S2 H 0.3564 0.9766 0.5085 0.144 Uiso 1 1 calc R C 2
C7S C 0.2678(4) 0.9117(4) 0.5476(2) 0.1017(17) Uani 1 1 d . C 2
H7S1 H 0.3348 0.8951 0.5647 0.122 Uiso 1 1 calc R C 2
H7S2 H 0.2233 0.8576 0.5434 0.122 Uiso 1 1 calc R C 2
C8S C 0.2116(5) 0.9855(4) 0.57184(18) 0.0939(16) Uani 1 1 d . C 2
H8S1 H 0.1676 0.9606 0.5941 0.113 Uiso 1 1 calc R C 2
H8S2 H 0.2612 1.0299 0.5862 0.113 Uiso 1 1 calc R C 2

loop_
_atom_site_aniso_label
_atom_site_aniso_U_11
_atom_site_aniso_U_22
_atom_site_aniso_U_33
_atom_site_aniso_U_23
_atom_site_aniso_U_13
_atom_site_aniso_U_12
Fe1 0.0331(2) 0.0283(2) 0.0362(2) -0.00665(17) -0.00575(17) 0.00499(16)
O1 0.0490(16) 0.143(3) 0.0677(19) 0.0438(19) -0.0039(14) -0.0365(18)
O2 0.0656(17) 0.0465(14) 0.102(2) -0.0282(15) 0.0204(16) 0.0061(13)
N1 0.0240(11) 0.0343(11) 0.0198(11) -0.0005(9) 0.0021(9) 0.0058(9)
N2 0.0281(12) 0.0427(13) 0.0206(11) -0.0034(10) 0.0006(9) 0.0068(10)
N3 0.0218(11) 0.0285(11) 0.0191(10) 0.0003(9) 0.0023(8) 0.0000(8)
N4 0.0219(11) 0.0258(10) 0.0236(11) 0.0021(9) -0.0007(9) -0.0006(8)
B1 0.0240(15) 0.0316(15) 0.0202(14) 0.0003(12) 0.0041(11) 0.0036(12)
C1 0.0190(12) 0.0323(13) 0.0233(13) -0.0018(11) 0.0017(10) -0.0006(10)
C2 0.0398(16) 0.0407(16) 0.0293(15) 0.0042(13) 0.0052(12) 0.0179(13)
C3 0.0408(17) 0.0517(18) 0.0258(15) 0.0081(13) 0.0024(13) 0.0191(14)
C4 0.0330(17) 0.045(4) 0.013(4) -0.003(2) 0.003(2) 0.001(2)
C5 0.032(2) 0.039(2) 0.027(2) -0.0057(16) 0.0010(16) -0.0018(16)
C6 0.043(2) 0.056(3) 0.025(2) -0.0056(18) -0.0037(18) -0.001(2)
C7 0.041(3) 0.043(4) 0.026(4) 0.001(3) 0.010(3) 0.002(3)
C4E 0.0330(17) 0.045(4) 0.013(4) -0.003(2) 0.003(2) 0.001(2)
C5D 0.032(2) 0.039(2) 0.027(2) -0.0057(16) 0.0010(16) -0.0018(16)
C6D 0.043(2) 0.056(3) 0.025(2) -0.0056(18) -0.0037(18) -0.001(2)
C7D 0.041(3) 0.043(4) 0.026(4) 0.001(3) 0.010(3) 0.002(3)
C8 0.0198(12) 0.0250(12) 0.0259(13) 0.0023(10) 0.0005(10) -0.0014(10)
C9 0.0303(14) 0.0341(14) 0.0189(13) -0.0010(11) 0.0044(11) -0.0013(11)
C10 0.0280(14) 0.0342(14) 0.0185(13) 0.0025(11) -0.0005(10) -0.0046(11)
C11 0.0295(14) 0.0318(14) 0.0356(16) 0.0028(12) -0.0008(12) 0.0079(11)
C12 0.053(2) 0.0343(16) 0.0483(19) 0.0080(14) -0.0020(16) 0.0060(14)
C13 0.0273(15) 0.0473(17) 0.0470(19) 0.0027(14) 0.0048(13) 0.0100(13)
C14 0.0429(18) 0.058(2) 0.046(2) -0.0023(16) -0.0139(15) 0.0175(16)
C15 0.0263(13) 0.0362(14) 0.0210(13) -0.0051(11) 0.0031(10) 0.0016(11)
C16 0.0316(16) 0.060(2) 0.0348(17) 0.0094(15) 0.0029(13) -0.0068(14)
C17 0.047(2) 0.080(3) 0.0423(19) 0.0175(18) 0.0098(16) -0.0159(18)
C18 0.0368(18) 0.081(2) 0.0425(19) -0.0090(18) 0.0151(15) -0.0229(17)
C19 0.0255(15) 0.0572(19) 0.0453(19) -0.0173(16) 0.0033(13) -0.0027(14)
C20 0.0279(14) 0.0398(15) 0.0359(16) -0.0059(13) -0.0019(12) -0.0019(12)
C21 0.0221(13) 0.0345(13) 0.0201(13) 0.0012(11) -0.0012(10) 0.0051(10)
C22 0.0337(15) 0.0396(15) 0.0318(15) 0.0007(12) 0.0078(12) 0.0014(12)
C23 0.0437(18) 0.0364(16) 0.0432(18) 0.0034(14) -0.0005(14) -0.0056(13)
C24 0.0446(18) 0.0379(16) 0.0455(19) -0.0110(14) -0.0066(15) 0.0041(14)
C25 0.0338(16) 0.0496(17) 0.0357(17) -0.0180(14) 0.0008(13) 0.0034(14)
C26 0.0235(13) 0.0409(15) 0.0286(14) -0.0046(12) 0.0022(11) -0.0010(11)
C27 0.0355(17) 0.078(2) 0.0287(16) 0.0083(16) -0.0009(13) 0.0086(17)
C28 0.0423(18) 0.0346(16) 0.064(2) -0.0152(15) 0.0144(16) -0.0073(14)
K1 0.0282(3) 0.0294(3) 0.0264(3) -0.0022(2) 0.0060(2) -0.0003(2)
O3 0.0343(11) 0.0460(11) 0.0354(11) -0.0039(9) 0.0126(9) -0.0047(9)
O4 0.0268(10) 0.0508(12) 0.0338(11) -0.0049(9) 0.0072(8) -0.0029(9)
O5 0.0374(11) 0.0302(10) 0.0336(11) -0.0014(8) 0.0061(9) 0.0059(8)
O6 0.0388(11) 0.0475(12) 0.0332(11) -0.0068(9) -0.0029(9) 0.0076(9)
O7 0.0694(15) 0.0346(11) 0.0294(11) -0.0035(9) 0.0133(10) -0.0116(10)
O8 0.0450(12) 0.0362(10) 0.0277(10) -0.0035(8) 0.0098(9) -0.0087(9)
N5 0.0407(14) 0.0371(12) 0.0279(13) -0.0049(10) 0.0080(10) -0.0030(11)
N6 0.0285(12) 0.0334(12) 0.0286(12) -0.0025(10) 0.0072(10) -0.0004(9)
C29 0.0499(19) 0.0433(17) 0.0326(16) -0.0077(13) 0.0143(14) 0.0053(14)
C30 0.0372(17) 0.0589(19) 0.0359(17) -0.0026(15) 0.0159(14) 0.0031(15)
C31 0.0334(16) 0.0495(18) 0.0495(19) -0.0067(15) 0.0177(14) -0.0085(14)
C32 0.0235(14) 0.0517(18) 0.052(2) -0.0059(15) 0.0067(13) -0.0041(13)
C33 0.0318(16) 0.0587(19) 0.0343(17) -0.0049(15) 0.0000(13) -0.0088(14)
C34 0.0424(17) 0.0416(16) 0.0337(16) -0.0087(13) 0.0060(13) -0.0101(13)
C35 0.0396(16) 0.0394(15) 0.0340(16) -0.0070(13) 0.0133(13) 0.0061(13)
C36 0.0422(17) 0.0295(14) 0.0399(17) -0.0063(12) 0.0109(13) 0.0051(12)
C37 0.0412(17) 0.0368(15) 0.0438(18) 0.0051(14) 0.0053(14) 0.0100(13)
C38 0.0389(18) 0.0503(18) 0.048(2) 0.0000(16) -0.0042(15) 0.0103(14)
C39 0.0455(19) 0.058(2) 0.0333(17) -0.0035(15) -0.0043(14) -0.0004(16)
C40 0.0483(18) 0.0505(18) 0.0254(15) -0.0034(13) 0.0017(13) -0.0032(15)
C41 0.063(2) 0.0435(17) 0.0339(17) -0.0135(14) 0.0077(15) -0.0159(16)
C42 0.083(3) 0.0364(16) 0.0405(19) -0.0120(15) 0.0187(18) -0.0165(17)
C43 0.094(3) 0.0339(16) 0.0374(18) 0.0010(14) 0.0112(18) -0.0185(17)
C44 0.071(2) 0.0404(17) 0.0365(17) -0.0024(14) 0.0148(16) -0.0240(16)
C45 0.0421(17) 0.0423(16) 0.0273(15) -0.0003(13) 0.0083(13) -0.0025(13)
C46 0.0387(16) 0.0401(15) 0.0228(14) -0.0037(12) 0.0052(12) -0.0009(12)
O1S 0.127(6) 0.100(5) 0.116(4) -0.011(3) 0.019(4) 0.000(4)
C1S 0.168(9) 0.097(6) 0.150(7) -0.041(6) 0.001(6) 0.029(6)
C2S 0.239(11) 0.128(7) 0.162(8) -0.004(7) -0.027(9) 0.026(8)
C3S 0.189(11) 0.147(7) 0.131(5) -0.028(5) -0.008(6) 0.026(8)
C4S 0.217(8) 0.099(5) 0.108(6) -0.033(4) -0.008(7) 0.015(5)
O1D 0.127(6) 0.100(5) 0.116(4) -0.011(3) 0.019(4) 0.000(4)
C1D 0.168(9) 0.097(6) 0.150(7) -0.041(6) 0.001(6) 0.029(6)
C2D 0.239(11) 0.128(7) 0.162(8) -0.004(7) -0.027(9) 0.026(8)
C3D 0.189(11) 0.147(7) 0.131(5) -0.028(5) -0.008(6) 0.026(8)
C4D 0.217(8) 0.099(5) 0.108(6) -0.033(4) -0.008(7) 0.015(5)
O2S 0.120(4) 0.123(4) 0.217(6) 0.026(4) 0.000(4) -0.007(3)
C5S 0.119(5) 0.089(4) 0.060(3) -0.001(3) -0.001(3) -0.013(3)
C6S 0.095(4) 0.173(7) 0.094(4) 0.004(5) 0.015(4) 0.003(5)
C7S 0.089(4) 0.102(4) 0.116(5) 0.018(4) 0.018(3) 0.013(3)
C8S 0.109(4) 0.089(4) 0.084(4) 0.010(3) 0.011(3) -0.030(3)

loop_
_atom_type_symbol
_atom_type_description
_atom_type_scat_dispersion_real
_atom_type_scat_dispersion_imag
_atom_type_scat_source
C C 0.0033 0.0016 'International Tables Vol C Tables 4.2.6.8 and 6.1.1.4'
H H 0.0000 0.0000 'International Tables Vol C Tables 4.2.6.8 and 6.1.1.4'
B B 0.0013 0.0007 'International Tables Vol C Tables 4.2.6.8 and 6.1.1.4'
N N 0.0061 0.0033 'International Tables Vol C Tables 4.2.6.8 and 6.1.1.4'
O O 0.0106 0.0060 'International Tables Vol C Tables 4.2.6.8 and 6.1.1.4'
K K 0.2009 0.2494 'International Tables Vol C Tables 4.2.6.8 and 6.1.1.4'
Fe Fe 0.3463 0.8444 'International Tables Vol C Tables 4.2.6.8 and 6.1.1.4'

loop_
_geom_angle_atom_site_label_1
_geom_angle_atom_site_label_2
_geom_angle_atom_site_label_3
_geom_angle
C28 Fe1 C27 95.08(16)
C28 Fe1 C1 148.37(15)
C27 Fe1 C1 101.18(13)
C28 Fe1 C8 112.66(14)
C27 Fe1 C8 99.30(13)
C1 Fe1 C8 91.37(10)
C28 Fe1 C5D 77.48(17)
C27 Fe1 C5D 92.04(16)
C1 Fe1 C5D 75.02(14)
C8 Fe1 C5D 163.81(14)
C28 Fe1 H1FE 81.6(14)
C27 Fe1 H1FE 175.2(14)
C1 Fe1 H1FE 80.3(14)
C8 Fe1 H1FE 85.2(14)
C5D Fe1 H1FE 83.9(14)
C1 N1 C2 109.2(2)
C1 N1 B1 123.7(2)
C2 N1 B1 126.6(2)
C1 N2 C3 110.5(2)
C1 N2 C4E 114.5(3)
C3 N2 C4E 135.0(3)
C1 N2 C4 133.3(4)
C3 N2 C4 115.8(4)
C4E N2 C4 20.0(4)
C8 N3 C9 110.0(2)
C8 N3 B1 129.2(2)
C9 N3 B1 120.6(2)
C8 N4 C10 110.3(2)
C8 N4 C11 127.0(2)
C10 N4 C11 122.7(2)
N1 B1 N3 107.7(2)
N1 B1 C15 110.5(2)
N3 B1 C15 110.3(2)
N1 B1 C21 108.7(2)
N3 B1 C21 108.9(2)
C15 B1 C21 110.6(2)
N1 C1 N2 105.8(2)
N1 C1 Fe1 129.18(19)
N2 C1 Fe1 124.95(19)
C3 C2 N1 108.3(2)
C3 C2 H2 125.8
N1 C2 H2 125.8
C2 C3 N2 106.2(2)
C2 C3 H3 126.9
N2 C3 H3 126.9
C6 C4 C7 112.5(11)
C6 C4 C5 110.0(9)
C7 C4 C5 109.3(9)
C6 C4 N2 103.0(8)
C7 C4 N2 109.2(12)
C5 C4 N2 112.8(9)
N2 C4E C6D 109.6(5)
N2 C4E C7D 107.3(5)
C6D C4E C7D 108.6(5)
N2 C4E C5D 106.9(4)
C6D C4E C5D 111.7(5)
C7D C4E C5D 112.5(5)
C4E C5D Fe1 112.6(3)
C4E C5D H5D1 109.1
Fe1 C5D H5D1 109.1
C4E C5D H5D2 109.1
Fe1 C5D H5D2 109.1
H5D1 C5D H5D2 107.8
C4E C6D H6D1 109.5
C4E C6D H6D2 109.5
H6D1 C6D H6D2 109.5
C4E C6D H6D3 109.5
H6D1 C6D H6D3 109.5
H6D2 C6D H6D3 109.5
C4E C7D H7D1 109.5
C4E C7D H7D2 109.5
H7D1 C7D H7D2 109.5
C4E C7D H7D3 109.5
H7D1 C7D H7D3 109.5
H7D2 C7D H7D3 109.5
N3 C8 N4 104.3(2)
N3 C8 Fe1 121.53(17)
N4 C8 Fe1 134.16(18)
C10 C9 N3 108.6(2)
C10 C9 H9 125.7
N3 C9 H9 125.7
C9 C10 N4 106.9(2)
C9 C10 H10 126.6
N4 C10 H10 126.6
N4 C11 C12 109.1(2)
N4 C11 C13 110.0(2)
C12 C11 C13 114.7(3)
N4 C11 C14 109.3(2)
C12 C11 C14 107.0(3)
C13 C11 C14 106.6(3)
C11 C12 H12A 109.5
C11 C12 H12B 109.5
H12A C12 H12B 109.5
C11 C12 H12C 109.5
H12A C12 H12C 109.5
H12B C12 H12C 109.5
C11 C13 H13A 109.5
C11 C13 H13B 109.5
H13A C13 H13B 109.5
C11 C13 H13C 109.5
H13A C13 H13C 109.5
H13B C13 H13C 109.5
C11 C14 H14A 109.5
C11 C14 H14B 109.5
H14A C14 H14B 109.5
C11 C14 H14C 109.5
H14A C14 H14C 109.5
H14B C14 H14C 109.5
C16 C15 C20 116.3(3)
C16 C15 B1 123.5(2)
C20 C15 B1 120.0(2)
C15 C16 C17 122.1(3)
C15 C16 H16 118.9
C17 C16 H16 118.9
C18 C17 C16 119.7(3)
C18 C17 H17 120.2
C16 C17 H17 120.2
C19 C18 C17 119.5(3)
C19 C18 H18 120.2
C17 C18 H18 120.2
C18 C19 C20 120.3(3)
C18 C19 H19 119.9
C20 C19 H19 119.9
C19 C20 C15 122.1(3)
C19 C20 H20 119.0
C15 C20 H20 119.0
C26 C21 C22 115.7(2)
C26 C21 B1 122.6(2)
C22 C21 B1 121.7(2)
C23 C22 C21 122.3(3)
C23 C22 H22 118.8
C21 C22 H22 118.8
C24 C23 C22 119.9(3)
C24 C23 H23 120.0
C22 C23 H23 120.0
C25 C24 C23 119.4(3)
C25 C24 H24 120.3
C23 C24 H24 120.3
C24 C25 C26 120.2(3)
C24 C25 H25 119.9
C26 C25 H25 119.9
C25 C26 C21 122.4(3)
C25 C26 H26 118.8
C21 C26 H26 118.8
O1 C27 Fe1 174.7(4)
O2 C28 Fe1 174.6(3)
O6 K1 O7 95.39(7)
O6 K1 O5 60.33(6)
O7 K1 O5 120.03(7)
O6 K1 O3 98.47(6)
O7 K1 O3 98.63(6)
O5 K1 O3 135.99(6)
O6 K1 O8 133.61(7)
O7 K1 O8 60.63(6)
O5 K1 O8 95.97(6)
O3 K1 O8 122.60(6)
O6 K1 O4 122.91(6)
O7 K1 O4 137.00(7)
O5 K1 O4 97.42(6)
O3 K1 O4 60.17(6)
O8 K1 O4 97.69(6)
O6 K1 N5 60.36(6)
O7 K1 N5 59.82(6)
O5 K1 N5 120.23(6)
O3 K1 N5 60.57(6)
O8 K1 N5 119.85(6)
O4 K1 N5 120.26(6)
O6 K1 N6 120.08(6)
O7 K1 N6 120.15(6)
O5 K1 N6 60.23(6)
O3 K1 N6 119.04(6)
O8 K1 N6 60.04(6)
O4 K1 N6 59.40(6)
N5 K1 N6 179.52(7)
C30 O3 C31 111.7(2)
C30 O3 K1 117.49(17)
C31 O3 K1 113.08(16)
C32 O4 C33 111.4(2)
C32 O4 K1 114.20(16)
C33 O4 K1 117.76(16)
C36 O5 C37 111.1(2)
C36 O5 K1 116.08(16)
C37 O5 K1 114.90(16)
C39 O6 C38 111.7(2)
C39 O6 K1 119.31(18)
C38 O6 K1 114.43(17)
C43 O7 C42 111.6(2)
C43 O7 K1 115.18(17)
C42 O7 K1 119.12(17)
C45 O8 C44 111.0(2)
C45 O8 K1 116.42(16)
C44 O8 K1 112.01(16)
C29 N5 C40 110.2(2)
C29 N5 C41 109.7(2)
C40 N5 C41 110.4(2)
C29 N5 K1 108.44(17)
C40 N5 K1 107.94(17)
C41 N5 K1 110.10(17)
C46 N6 C34 109.8(2)
C46 N6 C35 110.6(2)
C34 N6 C35 109.2(2)
C46 N6 K1 108.79(15)
C34 N6 K1 109.84(16)
C35 N6 K1 108.55(16)
N5 C29 C30 114.0(2)
N5 C29 H29A 108.8
C30 C29 H29A 108.8
N5 C29 H29B 108.8
C30 C29 H29B 108.8
H29A C29 H29B 107.7
O3 C30 C29 108.7(2)
O3 C30 H30A 109.9
C29 C30 H30A 109.9
O3 C30 H30B 109.9
C29 C30 H30B 109.9
H30A C30 H30B 108.3
O3 C31 C32 109.1(2)
O3 C31 H31A 109.9
C32 C31 H31A 109.9
O3 C31 H31B 109.9
C32 C31 H31B 109.9
H31A C31 H31B 108.3
O4 C32 C31 108.7(2)
O4 C32 H32A 109.9
C31 C32 H32A 109.9
O4 C32 H32B 109.9
C31 C32 H32B 109.9
H32A C32 H32B 108.3
O4 C33 C34 108.7(2)
O4 C33 H33A 110.0
C34 C33 H33A 110.0
O4 C33 H33B 110.0
C34 C33 H33B 110.0
H33A C33 H33B 108.3
N6 C34 C33 114.0(2)
N6 C34 H34A 108.8
C33 C34 H34A 108.8
N6 C34 H34B 108.8
C33 C34 H34B 108.8
H34A C34 H34B 107.7
N6 C35 C36 113.5(2)
N6 C35 H35A 108.9
C36 C35 H35A 108.9
N6 C35 H35B 108.9
C36 C35 H35B 108.9
H35A C35 H35B 107.7
O5 C36 C35 109.4(2)
O5 C36 H36A 109.8
C35 C36 H36A 109.8
O5 C36 H36B 109.8
C35 C36 H36B 109.8
H36A C36 H36B 108.2
O5 C37 C38 109.2(2)
O5 C37 H37A 109.8
C38 C37 H37A 109.8
O5 C37 H37B 109.8
C38 C37 H37B 109.8
H37A C37 H37B 108.3
O6 C38 C37 109.0(3)
O6 C38 H38A 109.9
C37 C38 H38A 109.9
O6 C38 H38B 109.9
C37 C38 H38B 109.9
H38A C38 H38B 108.3
O6 C39 C40 108.9(2)
O6 C39 H39A 109.9
C40 C39 H39A 109.9
O6 C39 H39B 109.9
C40 C39 H39B 109.9
H39A C39 H39B 108.3
N5 C40 C39 113.9(3)
N5 C40 H40A 108.8
C39 C40 H40A 108.8
N5 C40 H40B 108.8
C39 C40 H40B 108.8
H40A C40 H40B 107.7
N5 C41 C42 113.6(3)
N5 C41 H41A 108.8
C42 C41 H41A 108.8
N5 C41 H41B 108.8
C42 C41 H41B 108.8
H41A C41 H41B 107.7
O7 C42 C41 108.8(3)
O7 C42 H42A 109.9
C41 C42 H42A 109.9
O7 C42 H42B 109.9
C41 C42 H42B 109.9
H42A C42 H42B 108.3
O7 C43 C44 109.7(3)
O7 C43 H43A 109.7
C44 C43 H43A 109.7
O7 C43 H43B 109.7
C44 C43 H43B 109.7
H43A C43 H43B 108.2
O8 C44 C43 109.8(3)
O8 C44 H44A 109.7
C43 C44 H44A 109.7
O8 C44 H44B 109.7
C43 C44 H44B 109.7
H44A C44 H44B 108.2
O8 C45 C46 109.1(2)
O8 C45 H45A 109.9
C46 C45 H45A 109.9
O8 C45 H45B 109.9
C46 C45 H45B 109.9
H45A C45 H45B 108.3
N6 C46 C45 113.2(2)
N6 C46 H46A 108.9
C45 C46 H46A 108.9
N6 C46 H46B 108.9
C45 C46 H46B 108.9
H46A C46 H46B 107.8
C4S O1S C1S 100.5(8)
C2S C1S O1S 107.1(9)
C2S C1S H1S1 110.3
O1S C1S H1S1 110.3
C2S C1S H1S2 110.3
O1S C1S H1S2 110.3
H1S1 C1S H1S2 108.6
C1S C2S C3S 103.6(9)
C1S C2S H2S1 111.0
C3S C2S H2S1 111.0
C1S C2S H2S2 111.0
C3S C2S H2S2 111.0
H2S1 C2S H2S2 109.0
C4S C3S C2S 105.6(10)
C4S C3S H3S1 110.6
C2S C3S H3S1 110.6
C4S C3S H3S2 110.6
C2S C3S H3S2 110.6
H3S1 C3S H3S2 108.8
C3S C4S O1S 112.9(9)
C3S C4S H4S1 109.0
O1S C4S H4S1 109.0
C3S C4S H4S2 109.0
O1S C4S H4S2 109.0
H4S1 C4S H4S2 107.8
C1D O1D C4D 89.6(13)
C2D C1D O1D 108.6(15)
C2D C1D H1D1 110.0
O1D C1D H1D1 110.0
C2D C1D H1D2 110.0
O1D C1D H1D2 110.0
H1D1 C1D H1D2 108.4
C1D C2D C3D 102.6(12)
C1D C2D H2D1 111.3
C3D C2D H2D1 111.3
C1D C2D H2D2 111.3
C3D C2D H2D2 111.3
H2D1 C2D H2D2 109.2
C4D C3D C2D 102.0(13)
C4D C3D H3D1 111.4
C2D C3D H3D1 111.4
C4D C3D H3D2 111.4
C2D C3D H3D2 111.4
H3D1 C3D H3D2 109.2
C3D C4D O1D 111.3(15)
C3D C4D H4D1 109.4
O1D C4D H4D1 109.4
C3D C4D H4D2 109.4
O1D C4D H4D2 109.4
H4D1 C4D H4D2 108.0
C5S O2S C8S 105.5(5)
C6S C5S O2S 108.2(5)
C6S C5S H5S1 110.1
O2S C5S H5S1 110.1
C6S C5S H5S2 110.1
O2S C5S H5S2 110.1
H5S1 C5S H5S2 108.4
C7S C6S C5S 108.8(5)
C7S C6S H6S1 109.9
C5S C6S H6S1 109.9
C7S C6S H6S2 109.9
C5S C6S H6S2 109.9
H6S1 C6S H6S2 108.3
C6S C7S C8S 104.8(5)
C6S C7S H7S1 110.8
C8S C7S H7S1 110.8
C6S C7S H7S2 110.8
C8S C7S H7S2 110.8
H7S1 C7S H7S2 108.9
O2S C8S C7S 98.4(5)
O2S C8S H8S1 112.1
C7S C8S H8S1 112.1
O2S C8S H8S2 112.1
C7S C8S H8S2 112.1
H8S1 C8S H8S2 109.7

loop_
_geom_bond_atom_site_label_1
_geom_bond_atom_site_label_2
_geom_bond_distance
Fe1 C28 1.706(3)
Fe1 C27 1.742(4)
Fe1 C1 1.953(3)
Fe1 C8 2.035(3)
Fe1 C5D 2.167(4)
Fe1 H1FE 1.62(4)
O1 C27 1.147(4)
O2 C28 1.173(4)
N1 C1 1.346(3)
N1 C2 1.391(3)
N1 B1 1.565(4)
N2 C1 1.359(3)
N2 C3 1.384(4)
N2 C4E 1.468(7)
N2 C4 1.535(16)
N3 C8 1.365(3)
N3 C9 1.382(3)
N3 B1 1.573(3)
N4 C8 1.382(3)
N4 C10 1.386(3)
N4 C11 1.496(3)
B1 C15 1.626(4)
B1 C21 1.635(4)
C2 C3 1.335(4)
C2 H2 0.9500
C3 H3 0.9500
C4 C6 1.511(13)
C4 C7 1.519(15)
C4 C5 1.528(11)
C5 H5A 0.9800
C5 H5B 0.9800
C5 H5C 0.9800
C6 H6A 0.9800
C6 H6B 0.9800
C6 H6C 0.9800
C7 H7A 0.9800
C7 H7B 0.9800
C7 H7C 0.9800
C4E C6D 1.525(7)
C4E C7D 1.529(9)
C4E C5D 1.535(7)
C5D H5D1 0.9900
C5D H5D2 0.9900
C6D H6D1 0.9800
C6D H6D2 0.9800
C6D H6D3 0.9800
C7D H7D1 0.9800
C7D H7D2 0.9800
C7D H7D3 0.9800
C9 C10 1.327(4)
C9 H9 0.9500
C10 H10 0.9500
C11 C12 1.514(4)
C11 C13 1.515(4)
C11 C14 1.549(4)
C12 H12A 0.9800
C12 H12B 0.9800
C12 H12C 0.9800
C13 H13A 0.9800
C13 H13B 0.9800
C13 H13C 0.9800
C14 H14A 0.9800
C14 H14B 0.9800
C14 H14C 0.9800
C15 C16 1.386(4)
C15 C20 1.400(4)
C16 C17 1.396(4)
C16 H16 0.9500
C17 C18 1.379(5)
C17 H17 0.9500
C18 C19 1.375(5)
C18 H18 0.9500
C19 C20 1.379(4)
C19 H19 0.9500
C20 H20 0.9500
C21 C26 1.395(4)
C21 C22 1.396(4)
C22 C23 1.390(4)
C22 H22 0.9500
C23 C24 1.383(5)
C23 H23 0.9500
C24 C25 1.368(5)
C24 H24 0.9500
C25 C26 1.392(4)
C25 H25 0.9500
C26 H26 0.9500
K1 O6 2.793(2)
K1 O7 2.803(2)
K1 O5 2.8080(19)
K1 O3 2.822(2)
K1 O8 2.835(2)
K1 O4 2.842(2)
K1 N5 3.012(2)
K1 N6 3.048(2)
O3 C30 1.422(4)
O3 C31 1.424(4)
O4 C32 1.421(3)
O4 C33 1.423(4)
O5 C36 1.415(3)
O5 C37 1.425(3)
O6 C39 1.416(4)
O6 C38 1.429(4)
O7 C43 1.420(4)
O7 C42 1.424(4)
O8 C45 1.422(3)
O8 C44 1.426(3)
N5 C29 1.465(4)
N5 C40 1.467(4)
N5 C41 1.472(4)
N6 C46 1.468(4)
N6 C34 1.469(4)
N6 C35 1.470(3)
C29 C30 1.512(4)
C29 H29A 0.9900
C29 H29B 0.9900
C30 H30A 0.9900
C30 H30B 0.9900
C31 C32 1.488(5)
C31 H31A 0.9900
C31 H31B 0.9900
C32 H32A 0.9900
C32 H32B 0.9900
C33 C34 1.500(4)
C33 H33A 0.9900
C33 H33B 0.9900
C34 H34A 0.9900
C34 H34B 0.9900
C35 C36 1.501(4)
C35 H35A 0.9900
C35 H35B 0.9900
C36 H36A 0.9900
C36 H36B 0.9900
C37 C38 1.481(4)
C37 H37A 0.9900
C37 H37B 0.9900
C38 H38A 0.9900
C38 H38B 0.9900
C39 C40 1.501(5)
C39 H39A 0.9900
C39 H39B 0.9900
C40 H40A 0.9900
C40 H40B 0.9900
C41 C42 1.502(5)
C41 H41A 0.9900
C41 H41B 0.9900
C42 H42A 0.9900
C42 H42B 0.9900
C43 C44 1.481(5)
C43 H43A 0.9900
C43 H43B 0.9900
C44 H44A 0.9900
C44 H44B 0.9900
C45 C46 1.506(4)
C45 H45A 0.9900
C45 H45B 0.9900
C46 H46A 0.9900
C46 H46B 0.9900
O1S C4S 1.448(12)
O1S C1S 1.582(11)
C1S C2S 1.394(13)
C1S H1S1 0.9900
C1S H1S2 0.9900
C2S C3S 1.526(15)
C2S H2S1 0.9900
C2S H2S2 0.9900
C3S C4S 1.392(10)
C3S H3S1 0.9900
C3S H3S2 0.9900
C4S H4S1 0.9900
C4S H4S2 0.9900
O1D C1D 1.495(15)
O1D C4D 1.536(14)
C1D C2D 1.442(17)
C1D H1D1 0.9900
C1D H1D2 0.9900
C2D C3D 1.526(19)
C2D H2D1 0.9900
C2D H2D2 0.9900
C3D C4D 1.409(17)
C3D H3D1 0.9900
C3D H3D2 0.9900
C4D H4D1 0.9900
C4D H4D2 0.9900
O2S C5S 1.423(7)
O2S C8S 1.521(7)
C5S C6S 1.419(7)
C5S H5S1 0.9900
C5S H5S2 0.9900
C6S C7S 1.399(8)
C6S H6S1 0.9900
C6S H6S2 0.9900
C7S C8S 1.539(8)
C7S H7S1 0.9900
C7S H7S2 0.9900
C8S H8S1 0.9900
C8S H8S2 0.9900

loop_
_geom_hbond_atom_site_label_D
_geom_hbond_atom_site_label_H
_geom_hbond_atom_site_label_A
_geom_hbond_distance_DH
_geom_hbond_distance_HA
_geom_hbond_distance_DA
_geom_hbond_angle_DHA
_geom_hbond_site_symmetry_A
C3 H3 O2 0.95 2.55 3.435(4) 156.0 2_546
C5D H5D2 O2 0.99 2.62 3.131(5) 111.8 .
C39 H39A O1 0.99 2.59 3.345(4) 133.1 .
C43 H43A O1S 0.99 2.55 3.457(9) 152.6 4_676
C43 H43B O2 0.99 2.50 3.445(4) 160.0 2_546

loop_
_geom_torsion_atom_site_label_1
_geom_torsion_atom_site_label_2
_geom_torsion_atom_site_label_3
_geom_torsion_atom_site_label_4
_geom_torsion
C1 N1 B1 N3 -41.3(3)
C2 N1 B1 N3 148.5(2)
C1 N1 B1 C15 79.3(3)
C2 N1 B1 C15 -90.9(3)
C1 N1 B1 C21 -159.1(2)
C2 N1 B1 C21 30.6(3)
C8 N3 B1 N1 39.1(3)
C9 N3 B1 N1 -147.9(2)
C8 N3 B1 C15 -81.6(3)
C9 N3 B1 C15 91.4(3)
C8 N3 B1 C21 156.9(2)
C9 N3 B1 C21 -30.1(3)
C2 N1 C1 N2 -0.3(3)
B1 N1 C1 N2 -172.0(2)
C2 N1 C1 Fe1 -177.7(2)
B1 N1 C1 Fe1 10.6(4)
C3 N2 C1 N1 -0.1(3)
C4E N2 C1 N1 179.4(3)
C4 N2 C1 N1 -172.4(7)
C3 N2 C1 Fe1 177.3(2)
C4E N2 C1 Fe1 -3.2(4)
C4 N2 C1 Fe1 5.1(7)
C28 Fe1 C1 N1 160.7(2)
C27 Fe1 C1 N1 -79.8(3)
C8 Fe1 C1 N1 20.0(2)
C5D Fe1 C1 N1 -168.9(3)
C28 Fe1 C1 N2 -16.2(4)
C27 Fe1 C1 N2 103.3(2)
C8 Fe1 C1 N2 -156.9(2)
C5D Fe1 C1 N2 14.2(2)
C1 N1 C2 C3 0.7(3)
B1 N1 C2 C3 172.1(3)
N1 C2 C3 N2 -0.7(3)
C1 N2 C3 C2 0.6(3)
C4E N2 C3 C2 -178.8(4)
C4 N2 C3 C2 174.3(6)
C1 N2 C4 C6 -66.8(10)
C3 N2 C4 C6 121.3(6)
C4E N2 C4 C6 -44.3(15)
C1 N2 C4 C7 53.0(10)
C3 N2 C4 C7 -119.0(8)
C4E N2 C4 C7 75(2)
C1 N2 C4 C5 174.6(5)
C3 N2 C4 C5 2.7(10)
C4E N2 C4 C5 -163(3)
C1 N2 C4E C6D -136.5(3)
C3 N2 C4E C6D 42.8(6)
C4 N2 C4E C6D 61.3(18)
C1 N2 C4E C7D 105.7(4)
C3 N2 C4E C7D -75.0(6)
C4 N2 C4E C7D -56.5(18)
C1 N2 C4E C5D -15.3(5)
C3 N2 C4E C5D 164.1(3)
C4 N2 C4E C5D -177(2)
N2 C4E C5D Fe1 25.2(5)
C6D C4E C5D Fe1 145.1(4)
C7D C4E C5D Fe1 -92.3(6)
C28 Fe1 C5D C4E 143.0(4)
C27 Fe1 C5D C4E -122.2(4)
C1 Fe1 C5D C4E -21.2(3)
C8 Fe1 C5D C4E 12.4(7)
C9 N3 C8 N4 1.2(3)
B1 N3 C8 N4 174.7(2)
C9 N3 C8 Fe1 -178.97(17)
B1 N3 C8 Fe1 -5.4(3)
C10 N4 C8 N3 -1.2(3)
C11 N4 C8 N3 178.7(2)
C10 N4 C8 Fe1 179.0(2)
C11 N4 C8 Fe1 -1.1(4)
C28 Fe1 C8 N3 179.3(2)
C27 Fe1 C8 N3 79.8(2)
C1 Fe1 C8 N3 -21.8(2)
C5D Fe1 C8 N3 -54.2(6)
C28 Fe1 C8 N4 -0.9(3)
C27 Fe1 C8 N4 -100.4(3)
C1 Fe1 C8 N4 158.0(3)
C5D Fe1 C8 N4 125.6(5)
C8 N3 C9 C10 -0.8(3)
B1 N3 C9 C10 -175.0(2)
N3 C9 C10 N4 0.0(3)
C8 N4 C10 C9 0.8(3)
C11 N4 C10 C9 -179.1(2)
C8 N4 C11 C12 65.2(3)
C10 N4 C11 C12 -114.8(3)
C8 N4 C11 C13 -61.4(3)
C10 N4 C11 C13 118.5(3)
C8 N4 C11 C14 -178.1(3)
C10 N4 C11 C14 1.9(4)
N1 B1 C15 C16 -132.5(3)
N3 B1 C15 C16 -13.5(4)
C21 B1 C15 C16 107.0(3)
N1 B1 C15 C20 52.6(3)
N3 B1 C15 C20 171.6(2)
C21 B1 C15 C20 -67.9(3)
C20 C15 C16 C17 0.9(5)
B1 C15 C16 C17 -174.2(3)
C15 C16 C17 C18 -0.1(6)
C16 C17 C18 C19 -0.5(6)
C17 C18 C19 C20 0.2(5)
C18 C19 C20 C15 0.7(5)
C16 C15 C20 C19 -1.2(4)
B1 C15 C20 C19 174.0(3)
N1 B1 C21 C26 -135.6(2)
N3 B1 C21 C26 107.2(3)
C15 B1 C21 C26 -14.1(3)
N1 B1 C21 C22 44.0(3)
N3 B1 C21 C22 -73.1(3)
C15 B1 C21 C22 165.6(2)
C26 C21 C22 C23 2.5(4)
B1 C21 C22 C23 -177.2(3)
C21 C22 C23 C24 -0.6(5)
C22 C23 C24 C25 -1.2(5)
C23 C24 C25 C26 1.1(5)
C24 C25 C26 C21 1.0(4)
C22 C21 C26 C25 -2.7(4)
B1 C21 C26 C25 177.0(2)
C28 Fe1 C27 O1 22(3)
C1 Fe1 C27 O1 -131(3)
C8 Fe1 C27 O1 136(3)
C5D Fe1 C27 O1 -56(3)
C27 Fe1 C28 O2 -83(3)
C1 Fe1 C28 O2 38(3)
C8 Fe1 C28 O2 175(3)
C5D Fe1 C28 O2 8(3)
O6 K1 O3 C30 -29.2(2)
O7 K1 O3 C30 67.6(2)
O5 K1 O3 C30 -84.8(2)
O8 K1 O3 C30 128.12(19)
O4 K1 O3 C30 -152.5(2)
N5 K1 O3 C30 19.60(19)
N6 K1 O3 C30 -160.72(19)
O6 K1 O3 C31 103.26(19)
O7 K1 O3 C31 -159.92(19)
O5 K1 O3 C31 47.7(2)
O8 K1 O3 C31 -99.38(19)
O4 K1 O3 C31 -19.96(18)
N5 K1 O3 C31 152.1(2)
N6 K1 O3 C31 -28.2(2)
O6 K1 O4 C32 -95.4(2)
O7 K1 O4 C32 53.7(2)
O5 K1 O4 C32 -154.72(19)
O3 K1 O4 C32 -15.13(18)
O8 K1 O4 C32 108.19(19)
N5 K1 O4 C32 -23.1(2)
N6 K1 O4 C32 156.5(2)
O6 K1 O4 C33 131.05(19)
O7 K1 O4 C33 -79.8(2)
O5 K1 O4 C33 71.7(2)
O3 K1 O4 C33 -148.7(2)
O8 K1 O4 C33 -25.4(2)
N5 K1 O4 C33 -156.67(19)
N6 K1 O4 C33 22.95(19)
O6 K1 O5 C36 -147.4(2)
O7 K1 O5 C36 134.39(18)
O3 K1 O5 C36 -77.6(2)
O8 K1 O5 C36 74.99(18)
O4 K1 O5 C36 -23.59(18)
N5 K1 O5 C36 -155.20(17)
N6 K1 O5 C36 24.66(17)
O6 K1 O5 C37 -15.34(18)
O7 K1 O5 C37 -93.54(19)
O3 K1 O5 C37 54.4(2)
O8 K1 O5 C37 -152.94(18)
O4 K1 O5 C37 108.47(18)
N5 K1 O5 C37 -23.1(2)
N6 K1 O5 C37 156.7(2)
O7 K1 O6 C39 -33.3(2)
O5 K1 O6 C39 -155.0(2)
O3 K1 O6 C39 66.3(2)
O8 K1 O6 C39 -87.1(2)
O4 K1 O6 C39 126.1(2)
N5 K1 O6 C39 17.3(2)
N6 K1 O6 C39 -162.9(2)
O7 K1 O6 C38 102.8(2)
O5 K1 O6 C38 -18.81(19)
O3 K1 O6 C38 -157.58(19)
O8 K1 O6 C38 49.0(2)
O4 K1 O6 C38 -97.8(2)
N5 K1 O6 C38 153.4(2)
N6 K1 O6 C38 -26.8(2)
O6 K1 O7 C43 -151.7(2)
O5 K1 O7 C43 -93.0(2)
O3 K1 O7 C43 108.9(2)
O8 K1 O7 C43 -13.8(2)
O4 K1 O7 C43 54.0(3)
N5 K1 O7 C43 157.3(3)
N6 K1 O7 C43 -22.1(3)
O6 K1 O7 C42 71.7(2)
O5 K1 O7 C42 130.4(2)
O3 K1 O7 C42 -27.8(2)
O8 K1 O7 C42 -150.4(3)
O4 K1 O7 C42 -82.7(2)
N5 K1 O7 C42 20.7(2)
N6 K1 O7 C42 -158.8(2)
O6 K1 O8 C45 -81.99(19)
O7 K1 O8 C45 -149.2(2)
O5 K1 O8 C45 -27.98(19)
O3 K1 O8 C45 129.73(18)
O4 K1 O8 C45 70.36(19)
N5 K1 O8 C45 -158.06(17)
N6 K1 O8 C45 22.48(17)
O6 K1 O8 C44 47.2(2)
O7 K1 O8 C44 -20.02(19)
O5 K1 O8 C44 101.2(2)
O3 K1 O8 C44 -101.1(2)
O4 K1 O8 C44 -160.4(2)
N5 K1 O8 C44 -28.9(2)
N6 K1 O8 C44 151.7(2)
O6 K1 N5 C29 134.4(2)
O7 K1 N5 C29 -108.45(19)
O5 K1 N5 C29 142.22(17)
O3 K1 N5 C29 13.39(17)
O8 K1 N5 C29 -99.53(18)
O4 K1 N5 C29 21.4(2)
N6 K1 N5 C29 -22(9)
O6 K1 N5 C40 15.06(17)
O7 K1 N5 C40 132.2(2)
O5 K1 N5 C40 22.9(2)
O3 K1 N5 C40 -105.98(19)
O8 K1 N5 C40 141.11(17)
O4 K1 N5 C40 -98.01(19)
N6 K1 N5 C40 -142(8)
O6 K1 N5 C41 -105.5(2)
O7 K1 N5 C41 11.62(19)
O5 K1 N5 C41 -97.7(2)
O3 K1 N5 C41 133.5(2)
O8 K1 N5 C41 20.5(2)
O4 K1 N5 C41 141.43(19)
N6 K1 N5 C41 98(8)
O6 K1 N6 C46 136.94(16)
O7 K1 N6 C46 19.43(19)
O5 K1 N6 C46 128.97(18)
O3 K1 N6 C46 -101.97(17)
O8 K1 N6 C46 11.06(16)
O4 K1 N6 C46 -110.29(18)
N5 K1 N6 C46 -67(8)
O6 K1 N6 C34 -102.83(18)
O7 K1 N6 C34 139.66(17)
O5 K1 N6 C34 -110.80(19)
O3 K1 N6 C34 18.3(2)
O8 K1 N6 C34 131.28(19)
O4 K1 N6 C34 9.93(17)
N5 K1 N6 C34 54(8)
O6 K1 N6 C35 16.56(19)
O7 K1 N6 C35 -100.96(18)
O5 K1 N6 C35 8.58(16)
O3 K1 N6 C35 137.64(16)
O8 K1 N6 C35 -109.33(18)
O4 K1 N6 C35 129.32(18)
N5 K1 N6 C35 173(85)
C40 N5 C29 C30 72.9(3)
C41 N5 C29 C30 -165.4(3)
K1 N5 C29 C30 -45.1(3)
C31 O3 C30 C29 177.0(2)
K1 O3 C30 C29 -50.0(3)
N5 C29 C30 O3 65.5(3)
C30 O3 C31 C32 -172.0(3)
K1 O3 C31 C32 52.8(3)
C33 O4 C32 C31 -176.2(2)
K1 O4 C32 C31 47.4(3)
O3 C31 C32 O4 -67.8(3)
C32 O4 C33 C34 172.0(2)
K1 O4 C33 C34 -53.3(3)
C46 N6 C34 C33 78.5(3)
C35 N6 C34 C33 -160.1(2)
K1 N6 C34 C33 -41.2(3)
O4 C33 C34 N6 64.0(3)
C46 N6 C35 C36 -159.2(2)
C34 N6 C35 C36 79.8(3)
K1 N6 C35 C36 -39.9(3)
C37 O5 C36 C35 170.0(2)
K1 O5 C36 C35 -56.2(3)
N6 C35 C36 O5 66.0(3)
C36 O5 C37 C38 -178.8(2)
K1 O5 C37 C38 46.9(3)
C39 O6 C38 C37 -170.1(3)
K1 O6 C38 C37 50.4(3)
O5 C37 C38 O6 -64.9(3)
C38 O6 C39 C40 175.5(3)
K1 O6 C39 C40 -47.3(3)
C29 N5 C40 C39 -164.5(3)
C41 N5 C40 C39 74.2(3)
K1 N5 C40 C39 -46.2(3)
O6 C39 C40 N5 64.1(4)
C29 N5 C41 C42 77.3(3)
C40 N5 C41 C42 -161.1(3)
K1 N5 C41 C42 -42.0(3)
C43 O7 C42 C41 171.6(3)
K1 O7 C42 C41 -50.3(3)
N5 C41 C42 O7 62.1(4)
C42 O7 C43 C44 -174.7(3)
K1 O7 C43 C44 45.5(4)
C45 O8 C44 C43 -176.2(3)
K1 O8 C44 C43 51.8(3)
O7 C43 C44 O8 -66.1(4)
C44 O8 C45 C46 176.2(2)
K1 O8 C45 C46 -54.1(3)
C34 N6 C46 C45 -163.1(2)
C35 N6 C46 C45 76.3(3)
K1 N6 C46 C45 -42.8(3)
O8 C45 C46 N6 66.7(3)
C4S O1S C1S C2S 23.6(17)
O1S C1S C2S C3S -32.2(18)
C1S C2S C3S C4S 29(2)
C2S C3S C4S O1S -15(2)
C1S O1S C4S C3S -4(2)
C4D O1D C1D C2D 48(2)
O1D C1D C2D C3D -37(3)
C1D C2D C3D C4D 5(4)
C2D C3D C4D O1D 27(4)
C1D O1D C4D C3D -46(3)
C8S O2S C5S C6S 20.2(6)
O2S C5S C6S C7S 4.2(8)
C5S C6S C7S C8S -26.5(7)
C5S O2S C8S C7S -33.8(5)
C6S C7S C8S O2S 36.4(6)
